data_1528544
loop_
_publ_author_name
'Gupta, S.'
'Ganguli, A.K.'

_publ_section_title
;
 Preferential occupation of alkaline-earth metal sites in a seemingly
 disordered solid solution of Ca(11-x) Sr(x) Sb10: Single crystal
 structures of Ca8.63(5) Sr2.37 Sb10 and Ca3.66(7) Sr7.34 Sb10
;
_journal_name_full 'Journal of Solid State Chemistry'
_journal_page_first 1924
_journal_page_last 1930
_journal_volume 179
_journal_year 2006
_chemical_formula_sum 'Ca3.66 Sb10 Sr7.34'
_chemical_name_systematic 'Ca3.66 Sr7.34 Sb10'
_space_group_IT_number 139
_symmetry_space_group_name_Hall '-I 4 2'
_symmetry_space_group_name_H-M 'I 4/m m m'
_cell_angle_alpha 90
_cell_angle_beta 90
_cell_angle_gamma 90
_cell_formula_units_Z 4
_cell_length_a 12.3498
_cell_length_b 12.3498
_cell_length_c 17.767
_cell_volume 2709.779
_citation_journal_id_ASTM JSSCBI
_cod_data_source_file Gupta_JSSCBI_2006_1171.cif
_cod_data_source_block Ca3.66Sb10Sr7.34
_cod_original_cell_volume 2709.78
_cod_database_code 1528544

loop_
_symmetry_equiv_pos_as_xyz
x,y,z
-y,x,z
-x,-y,z
y,-x,z
x,-y,-z
y,x,-z
-x,y,-z
-y,-x,-z
-x,-y,-z
y,-x,-z
x,y,-z
-y,x,-z
-x,y,z
-y,-x,z
x,-y,z
y,x,z
x+1/2,y+1/2,z+1/2
-y+1/2,x+1/2,z+1/2
-x+1/2,-y+1/2,z+1/2
y+1/2,-x+1/2,z+1/2
x+1/2,-y+1/2,-z+1/2
y+1/2,x+1/2,-z+1/2
-x+1/2,y+1/2,-z+1/2
-y+1/2,-x+1/2,-z+1/2
-x+1/2,-y+1/2,-z+1/2
y+1/2,-x+1/2,-z+1/2
x+1/2,y+1/2,-z+1/2
-y+1/2,x+1/2,-z+1/2
-x+1/2,y+1/2,z+1/2
-y+1/2,-x+1/2,z+1/2
x+1/2,-y+1/2,z+1/2
y+1/2,x+1/2,z+1/2

loop_
_atom_site_label
_atom_site_type_symbol
_atom_site_fract_x
_atom_site_fract_y
_atom_site_fract_z
_atom_site_occupancy
_atom_site_U_iso_or_equiv
Sb2 Sb-3 0 0 0.1266 1 0.0
Sr4 Sr+2 0 0 0.3376 1 0.0
Sr3 Sr+2 0.1683 0.1683 0 0.54 0.0
Sb5 Sb-1 0.1224 0.1224 0.5 1 0.0
Ca2 Ca+2 0.1683 0.1683 0 0.46 0.0
Sr1 Sr+2 0.2525 0 0.1881 1 0.0
Sb4 Sb-3 0.3495 0 0 1 0.0
Sr2 Sr+2 0.3371 0 0.3973 0.32 0.0
Sb1 Sb-3 0.5 0 0.25 1 0.0
Ca1 Ca+2 0.3371 0 0.3973 0.68 0.0
Sb3 Sb-2 0.2078 0.2078 0.3236 1 0.0
